data_2006812
loop_
_publ_author_name
'Hollenberg, Niels'
'Grahn, Walter'
'Jones, Peter G.'

_publ_section_title
;
 1-Ethyl-3-hydroxy-4,4-dimethyl-2-pyrrolidone
;
_journal_issue 12
_journal_name_full 'Acta Crystallographica Section C'
_journal_page_first 1851
_journal_page_last 1852
_journal_paper_doi 10.1107/S0108270197009347
_journal_volume 53
_journal_year 1997
_chemical_formula_sum 'C8 H15 N O2'
_chemical_formula_weight 157.21
_chemical_name_systematic
;
 1-Ethyl-3-hydroxy-4,4-dimethyl-pyrrolidone-2
;
_space_group_IT_number 14
_symmetry_cell_setting monoclinic
_symmetry_space_group_name_Hall '-P 2yn'
_symmetry_space_group_name_H-M 'P 1 21/n 1'
_audit_creation_method SHELXL
_cell_angle_alpha 90.00
_cell_angle_beta 111.809(6)
_cell_angle_gamma 90.00
_cell_formula_units_Z 4
_cell_length_a 9.0207(6)
_cell_length_b 10.1127(8)
_cell_length_c 10.5364(10)
_cell_measurement_reflns_used 65
_cell_measurement_temperature 173(2)
_cell_measurement_theta_max 12.5
_cell_measurement_theta_min 5.0
_cell_volume 892.38(13)
_computing_cell_refinement XSCANS
_computing_data_collection 'XSCANS (Fait, 1991)'
_computing_data_reduction XSCANS
_computing_molecular_graphics 'XP (Siemens, 1994)'
_computing_publication_material SHELXL93
_computing_structure_refinement 'SHELXL93 (Sheldrick, 1993)'
_computing_structure_solution 'SHELXS86 (Sheldrick, 1990)'
_diffrn_ambient_temperature 173(2)
_diffrn_measurement_device 'Siemens P4'
_diffrn_measurement_method \w
_diffrn_radiation_monochromator graphite
_diffrn_radiation_source 'fine-focus sealed tube'
_diffrn_radiation_type MoK\a
_diffrn_radiation_wavelength 0.71073
_diffrn_reflns_av_R_equivalents 0.015
_diffrn_reflns_av_sigmaI/netI 0.0236
_diffrn_reflns_limit_h_max 7
_diffrn_reflns_limit_h_min -11
_diffrn_reflns_limit_k_max 13
_diffrn_reflns_limit_k_min 0
_diffrn_reflns_limit_l_max 13
_diffrn_reflns_limit_l_min -13
_diffrn_reflns_number 3733
_diffrn_reflns_theta_max 27.5
_diffrn_reflns_theta_min 3.16
_diffrn_standards_decay_% 0
_diffrn_standards_interval_count 247
_diffrn_standards_number 3
_exptl_absorpt_coefficient_mu 0.083
_exptl_absorpt_correction_type none
_exptl_crystal_colour 'pale yellow'
_exptl_crystal_density_diffrn 1.170
_exptl_crystal_density_meas ?
_exptl_crystal_description 'flattened pyramid'
_exptl_crystal_F_000 344
_exptl_crystal_size_max 0.45
_exptl_crystal_size_mid 0.45
_exptl_crystal_size_min 0.30
_refine_diff_density_max 0.244
_refine_diff_density_min -0.192
_refine_ls_extinction_method none
_refine_ls_goodness_of_fit_all 1.050
_refine_ls_goodness_of_fit_obs 1.131
_refine_ls_hydrogen_treatment 'H atoms: rigid methyls and OH, others riding'
_refine_ls_matrix_type full
_refine_ls_number_parameters 104
_refine_ls_number_reflns 2048
_refine_ls_number_restraints 0
_refine_ls_restrained_S_all 1.050
_refine_ls_restrained_S_obs 1.131
_refine_ls_R_factor_all 0.047
_refine_ls_R_factor_obs .037
_refine_ls_shift/esd_max 0.000
_refine_ls_shift/esd_mean 0.000
_refine_ls_structure_factor_coef Fsqd
_refine_ls_weighting_details 'w = 1/[\s^2^(Fo^2^)+(0.0612P)^2^+0.0536P] where P = (Fo^2^+2Fc^2^)/3'
_refine_ls_weighting_scheme calc
_refine_ls_wR_factor_all 0.103
_refine_ls_wR_factor_obs .099
_reflns_number_observed 1648
_reflns_number_total 2048
_reflns_observed_criterion >2sigma(I)
_cod_data_source_file fg1349.cif
_cod_data_source_block lofgren
_cod_depositor_comments
;
The following automatic conversions were performed:

'_exptl_crystal_density_meas' value 'not measured' was changed to '?'
- the value is perceived as not measured.

Automatic conversion script
Id: cif_fix_values 3008 2015-01-20 13:52:24Z robertas 

The following automatic conversions were performed:

'_refine_ls_weighting_scheme' value 'calc w =
1/[\s^2^(Fo^2^)+(0.0612P)^2^+0.0536P] where P = (Fo^2^+2Fc^2^)/3' was
changed to 'calc'. New tag '_refine_ls_weighting_details' was
created. The value of the new tag was set to 'w =
1/[\s^2^(Fo^2^)+(0.0612P)^2^+0.0536P] where P = (Fo^2^+2Fc^2^)/3'.

Automatic conversion script
Id: cif_fix_values 3143 2015-03-26 13:38:13Z robertas 
;
_cod_original_sg_symbol_H-M 'P 21/n'
_cod_database_code 2006812

loop_
_symmetry_equiv_pos_as_xyz
'x, y, z'
'-x+1/2, y+1/2, -z+1/2'
'-x, -y, -z'
'x-1/2, -y-1/2, z-1/2'

loop_
_atom_site_aniso_label
_atom_site_aniso_U_11
_atom_site_aniso_U_22
_atom_site_aniso_U_33
_atom_site_aniso_U_12
_atom_site_aniso_U_13
_atom_site_aniso_U_23
N1 .0182(4) .0337(5) .0238(4) -.0029(4) .0082(3) .0001(4)
C2 .0202(5) .0244(5) .0243(5) .0017(4) .0072(4) .0007(4)
C3 .0188(5) .0243(5) .0272(5) -.0008(4) .0087(4) -.0017(4)
C4 .0237(5) .0276(6) .0257(5) -.0034(4) .0113(4) -.0022(4)
C5 .0219(5) .0346(6) .0228(5) -.0024(4) .0069(4) -.0010(4)
C6 .0224(5) .0362(6) .0318(6) -.0056(5) .0127(4) -.0001(5)
C7 .0341(8) .0612(10) .0732(10) .0142(7) .0328(7) .0213(8)
C8 .0448(8) .0444(7) .0317(6) -.0074(6) .0206(5) .0012(5)
C9 .0299(6) .0295(6) .0433(7) -.0029(5) .0171(5) -.0078(5)
O1 .0286(4) .0409(5) .0227(4) -.0031(4) .0079(3) -.0007(3)
O2 .0179(4) .0364(5) .0403(5) -.0023(3) .0078(3) -.0056(4)

loop_
_atom_site_label
_atom_site_fract_x
_atom_site_fract_y
_atom_site_fract_z
_atom_site_U_iso_or_equiv
_atom_site_thermal_displace_type
_atom_site_calc_flag
_atom_site_refinement_flags
_atom_site_occupancy
_atom_site_disorder_group
_atom_site_type_symbol
N1 .36153(10) .18470(10) .70530(9) .0251(2) Uani d . 1 . N
C2 .22864(12) .13206(10) .61406(10) .0233(2) Uani d . 1 . C
C3 .12529(12) .08176(11) .69068(10) .0234(2) Uani d . 1 . C
H3 .1453 -.0150 .7086 .028 Uiso calc R 1 . H
C4 .19138(13) .15640(11) .82792(10) .0250(2) Uani d . 1 . C
C5 .36760(13) .17402(12) .84565(11) .0268(2) Uani d . 1 . C
H5A .4132 .2550 .8985 .032 Uiso calc R 1 . H
H5B .4323 .0969 .8928 .032 Uiso calc R 1 . H
C6 .49825(13) .22573(12) .67232(12) .0294(3) Uani d . 1 . C
H6A .5428 .3085 .7221 .035 Uiso calc R 1 . H
H6B .4617 .2447 .5732 .035 Uiso calc R 1 . H
C7 .62739(17) .12292(17) .70875(18) .0524(4) Uani d . 1 . C
H7A .6666 .1059 .8073 .063 Uiso calc R 1 . H
H7B .7155 .1548 .6837 .063 Uiso calc R 1 . H
H7C .5844 .0410 .6590 .063 Uiso calc R 1 . H
C8 .17474(17) .07734(14) .94492(13) .0385(3) Uani d . 1 . C
H8A .0613 .0639 .9277 .046 Uiso calc R 1 . H
H8B .2250 .1259 1.0308 .046 Uiso calc R 1 . H
H8C .2272 -.0087 .9515 .046 Uiso calc R 1 . H
C9 .10918(15) .29041(12) .81544(13) .0332(3) Uani d . 1 . C
H9A -.0032 .2770 .8021 .040 Uiso calc R 1 . H
H9B .1160 .3386 .7371 .040 Uiso calc R 1 . H
H9C .1620 .3416 .8991 .040 Uiso calc R 1 . H
O1 .19675(10) .12316(8) .48981(8) .0312(2) Uani d . 1 . O
O2 -.03843(9) .10153(9) .61783(9) .0324(2) Uani d . 1 . O
H02 -.0822 .0288 .5875 .039 Uiso calc R 1 . H

loop_
_atom_type_symbol
_atom_type_description
_atom_type_scat_dispersion_real
_atom_type_scat_dispersion_imag
_atom_type_scat_source
C C 0.0033 0.0016 'International Tables Vol C Tables 4.2.6.8 and 6.1.1.4'
H H 0.0000 0.0000 'International Tables Vol C Tables 4.2.6.8 and 6.1.1.4'
N N 0.0061 0.0033 'International Tables Vol C Tables 4.2.6.8 and 6.1.1.4'
O O 0.0106 0.0060 'International Tables Vol C Tables 4.2.6.8 and 6.1.1.4'

loop_
_geom_angle_atom_site_label_1
_geom_angle_atom_site_label_2
_geom_angle_atom_site_label_3
_geom_angle
_geom_angle_publ_flag
C2 N1 C6 123.56(9) ?
C2 N1 C5 112.59(9) y
C6 N1 C5 122.93(9) ?
O1 C2 N1 125.78(10) ?
O1 C2 C3 126.00(10) ?
N1 C2 C3 108.20(9) y
O2 C3 C2 112.83(9) ?
O2 C3 C4 113.90(9) ?
C2 C3 C4 103.49(8) y
C8 C4 C9 110.18(10) ?
C8 C4 C5 111.73(10) ?
C9 C4 C5 110.73(9) ?
C8 C4 C3 112.48(10) ?
C9 C4 C3 110.34(9) ?
C5 C4 C3 101.10(8) y
N1 C5 C4 103.68(8) y
N1 C6 C7 112.72(10) ?

loop_
_geom_bond_atom_site_label_1
_geom_bond_atom_site_label_2
_geom_bond_site_symmetry_2
_geom_bond_distance
_geom_bond_publ_flag
N1 C2 . 1.3373(13) y
N1 C6 . 1.4602(14) ?
N1 C5 . 1.4633(14) y
C2 O1 . 1.2349(13) ?
C2 C3 . 1.5294(15) y
C3 O2 . 1.4029(13) ?
C3 C4 . 1.5412(14) y
C4 C8 . 1.5228(16) ?
C4 C9 . 1.5268(16) ?
C4 C5 . 1.5405(15) y
C6 C7 . 1.5011(18) ?

loop_
_geom_torsion_atom_site_label_1
_geom_torsion_atom_site_label_2
_geom_torsion_atom_site_label_3
_geom_torsion_atom_site_label_4
_geom_torsion
_geom_torsion_publ_flag
C6 N1 C2 O1 -7.59(18) ?
C5 N1 C2 O1 -176.88(10) ?
C6 N1 C2 C3 170.99(10) ?
C5 N1 C2 C3 1.69(12) y
O1 C2 C3 O2 -38.80(15) ?
N1 C2 C3 O2 142.63(9) ?
O1 C2 C3 C4 -162.38(10) ?
N1 C2 C3 C4 19.05(11) y
O2 C3 C4 C8 87.46(12) ?
C2 C3 C4 C8 -149.67(10) ?
O2 C3 C4 C9 -36.02(13) ?
C2 C3 C4 C9 86.86(10) ?
O2 C3 C4 C5 -153.24(9) ?
C2 C3 C4 C5 -30.37(10) y
C2 N1 C5 C4 -21.76(12) y
C6 N1 C5 C4 168.87(10) ?
C8 C4 C5 N1 151.25(10) ?
C9 C4 C5 N1 -85.52(11) ?
C3 C4 C5 N1 31.41(11) y
C2 N1 C6 C7 -97.32(14) ?
C5 N1 C6 C7 70.89(15) ?
